data_7042764
loop_
_publ_author_name
'Housecroft, Catherine E.'
'Constable, Edwin C.'
'Brunner, Fabian'
'H\"aussinger, Daniel'
'Graber, Stefan'
'Prescimone, Alessandro'
'Baumgartner, Yann'

_publ_section_title
;
 The effects of introducing sterically demanding aryl substituents in
 [Cu(N^N)(P^P)]+ complexes
;
_journal_name_full 'Dalton Trans.'
_journal_paper_doi 10.1039/C7DT00782E
_journal_year 2017
_chemical_compound_source 'Fabian Brunner'
_chemical_formula_moiety 'C65 H51 Cl2 Cu1 F6 N2 O1.50 P3'
_chemical_formula_sum 'C65 H51 Cl2 Cu F6 N2 O1.5 P3'
_chemical_formula_weight 1225.49
_space_group_IT_number 12
_symmetry_cell_setting monoclinic
_symmetry_space_group_name_Hall '-C 2y'
_symmetry_space_group_name_H-M 'C 1 2/m 1'
_atom_sites_solution_hydrogens difmap
_atom_sites_solution_primary direct
_audit_creation_date 2015-09-25
_audit_creation_method CRYSTALS_ver_14.61_build_5555
_audit_update_record
;
2017-01-19 deposited with the CCDC.
2017-04-24 downloaded from the CCDC.
;
_cell_angle_alpha 90
_cell_angle_beta 94.788(3)
_cell_angle_gamma 90
_cell_formula_units_Z 8
_cell_length_a 23.5648(17)
_cell_length_b 43.959(3)
_cell_length_c 12.3463(9)
_cell_measurement_reflns_used 9894
_cell_measurement_temperature 123
_cell_measurement_theta_max 70
_cell_measurement_theta_min 4
_cell_volume 12744.7(16)
_computing_cell_refinement 'Apex2 (Bruker AXS, 2006)'
_computing_data_collection 'Apex2 (Bruker AXS, 2006)'
_computing_data_reduction 'Apex2 (Bruker AXS, 2006)'
_computing_molecular_graphics 'CAMERON (Watkin et al., 1996)'
_computing_publication_material 'CRYSTALS (Betteridge et al., 2003)'
_computing_structure_refinement 'CRYSTALS (Betteridge et al., 2003)'
_computing_structure_solution 'SIR92 (Altomare et al., 1994)'
_diffrn_ambient_temperature 123
_diffrn_measured_fraction_theta_full 0.956
_diffrn_measured_fraction_theta_max 0.956
_diffrn_measurement_device Area
_diffrn_measurement_device_type 'Bruker Kappa Apex2'
_diffrn_measurement_method '\f & \w scans'
_diffrn_radiation_monochromator graphite
_diffrn_radiation_type 'Cu K\a'
_diffrn_radiation_wavelength 1.54180
_diffrn_reflns_av_R_equivalents 0.032
_diffrn_reflns_limit_h_max 28
_diffrn_reflns_limit_h_min -28
_diffrn_reflns_limit_k_max 48
_diffrn_reflns_limit_k_min -53
_diffrn_reflns_limit_l_max 14
_diffrn_reflns_limit_l_min -15
_diffrn_reflns_number 44681
_diffrn_reflns_theta_full 70.480
_diffrn_reflns_theta_max 70.489
_diffrn_reflns_theta_min 2.133
_diffrn_standards_number 0
_exptl_absorpt_coefficient_mu 2.464
_exptl_absorpt_correction_T_max 0.88
_exptl_absorpt_correction_T_min 0.76
_exptl_absorpt_correction_type multi-scan
_exptl_absorpt_process_details 'SADABS (Siemens, 1996)'
_exptl_crystal_colour yellow
_exptl_crystal_density_diffrn 1.277
_exptl_crystal_density_method 'not measured'
_exptl_crystal_description block
_exptl_crystal_F_000 5032
_exptl_crystal_recrystallization_method
; 
DCM / ET2O 
;
_exptl_crystal_size_max 0.080
_exptl_crystal_size_mid 0.060
_exptl_crystal_size_min 0.050
_refine_diff_density_max 1.74
_refine_diff_density_min -1.79
_refine_ls_extinction_method None
_refine_ls_goodness_of_fit_ref 1.0572
_refine_ls_hydrogen_treatment mixed
_refine_ls_matrix_type full
_refine_ls_number_parameters 257
_refine_ls_number_reflns 11626
_refine_ls_number_restraints 265
_refine_ls_R_factor_all 0.0622
_refine_ls_R_factor_gt 0.0603
_refine_ls_shift/su_max 0.0013285
_refine_ls_shift/su_mean 0.0000891
_refine_ls_structure_factor_coef Fsqd
_refine_ls_weighting_details
;
 Method, part 1, Chebychev polynomial, (Watkin, 1994, Prince, 1982) 
 [weight] = 1.0/[A~0~*T~0~(x)+A~1~*T~1~(x) ... +A~n-1~]*T~n-1~(x)] 
 where A~i~ are the Chebychev coefficients listed below and x= Fcalc/Fmax 
 Method = Robust Weighting (Prince, 1982) 
 W = [weight] * [1-(deltaF/6*sigmaF)^2^]^2^ 
 A~i~ are: 
 12.0 19.3 10.2 3.42 0.528 
;
_refine_ls_weighting_scheme calc
_refine_ls_wR_factor_all 0.1531
_refine_ls_wR_factor_gt 0.1527
_refine_ls_wR_factor_ref 0.1530
_reflns_limit_h_max 28
_reflns_limit_h_min -28
_reflns_limit_k_max 53
_reflns_limit_k_min 0
_reflns_limit_l_max 15
_reflns_limit_l_min 0
_reflns_number_gt 11247
_reflns_number_total 11839
_reflns_threshold_expression I>2.0\s(I)
_oxford_diffrn_Wilson_B_factor 1.98
_oxford_diffrn_Wilson_scale 232.91
_oxford_refine_ls_r_factor_ref 0.0618
_oxford_refine_ls_scale 0.0241287(9)
_oxford_reflns_number_all 11702
_oxford_reflns_threshold_expression_ref I>-3.0\s(I)
_oxford_structure_analysis_title 'brf42_123k_0m in C2/m'
_cod_data_source_file c7dt00782e2.cif
_cod_data_source_block BRF42_123K
_cod_original_sg_symbol_H-M 'C 1 2/m 1 '
_cod_original_formula_sum 'C65 H51 Cl2 Cu1 F6 N2 O1.50 P3'
_cod_database_code 7042764

loop_
_symmetry_equiv_pos_as_xyz
x,y,z
-x,-y,-z
x+1/2,y+1/2,z
-x+1/2,-y+1/2,-z
-x,y,-z
x,-y,z
-x+1/2,y+1/2,-z
x+1/2,-y+1/2,z

loop_
_atom_site_label
_atom_site_type_symbol
_atom_site_fract_x
_atom_site_fract_y
_atom_site_fract_z
_atom_site_U_iso_or_equiv
_atom_site_occupancy
_atom_site_adp_type
_atom_site_refinement_flags_posn
_atom_site_refinement_flags_adp
_atom_site_disorder_group
Cu1 Cu 0.288248(14) 0.365068(8) 0.21816(3) 0.0200 1.0000 Uani . U .
P1 P 0.23375(2) 0.370385(13) 0.35859(5) 0.0194 1.0000 Uani . U .
P2 P 0.27654(2) 0.318491(13) 0.13672(4) 0.0192 1.0000 Uani . U .
P3 P 0.0000 0.29472(2) 0.5000 0.0268 1.0000 Uani S TU .
P4 P 0.40282(5) 0.5000 -0.15511(9) 0.0362 1.0000 Uani S TU .
F1 F -0.04757(7) 0.26847(4) 0.50524(16) 0.0440 1.0000 Uani . U .
F2 F 0.4314(3) 0.5000 -0.2654(4) 0.1107 1.0000 Uani S TU .
F3 F -0.00921(10) 0.29395(5) 0.37061(15) 0.0556 1.0000 Uani . U .
F4 F 0.37714(12) 0.5000 -0.03980(19) 0.0430 1.0000 Uani S TU .
F5 F 0.44672(10) 0.52587(5) -0.1073(2) 0.0729 1.0000 Uani . U .
F6 F 0.36025(11) 0.47376(5) -0.19648(17) 0.0628 1.0000 Uani . U .
F7 F -0.04714(7) 0.32017(4) 0.50679(19) 0.0523 1.0000 Uani . U .
N1 N 0.26505(9) 0.39664(5) 0.09489(16) 0.0248 1.0000 Uani . U .
N2 N 0.36057(8) 0.39271(4) 0.22773(17) 0.0224 1.0000 Uani . U .
O1 O 0.16559(7) 0.34427(4) 0.16645(14) 0.0243 1.0000 Uani . U .
O2 O 0.8326(3) 0.0000 0.3076(4) 0.1273 1.0000 Uani S TU .
C1 C 0.25060(10) 0.40095(6) 0.4552(2) 0.0260 1.0000 Uani . U .
C2 C 0.26516(12) 0.42922(6) 0.4145(3) 0.0359 1.0000 Uani . U .
C3 C 0.27496(14) 0.45379(7) 0.4842(3) 0.0481 1.0000 Uani . U .
C4 C 0.27187(14) 0.45025(8) 0.5943(3) 0.0517 1.0000 Uani . U .
C5 C 0.25859(17) 0.42219(8) 0.6355(3) 0.0517 1.0000 Uani . U .
C6 C 0.24773(13) 0.39770(7) 0.5666(2) 0.0362 1.0000 Uani . U .
C7 C 0.22989(9) 0.33622(5) 0.44144(18) 0.0197 1.0000 Uani . U .
C8 C 0.28117(10) 0.32127(5) 0.47065(19) 0.0226 1.0000 Uani . U .
C9 C 0.28183(11) 0.29430(6) 0.5293(2) 0.0262 1.0000 Uani . U .
C10 C 0.23090(11) 0.28205(6) 0.55820(19) 0.0261 1.0000 Uani . U .
C11 C 0.17985(11) 0.29675(6) 0.5295(2) 0.0269 1.0000 Uani . U .
C12 C 0.17913(10) 0.32396(6) 0.47205(19) 0.0229 1.0000 Uani . U .
C13 C 0.15920(10) 0.37894(6) 0.3144(2) 0.0244 1.0000 Uani . U .
C14 C 0.12716(11) 0.40098(7) 0.3657(2) 0.0332 1.0000 Uani . U .
C15 C 0.07222(13) 0.40795(7) 0.3249(3) 0.0422 1.0000 Uani . U .
C16 C 0.04816(12) 0.39378(8) 0.2322(3) 0.0421 1.0000 Uani . U .
C17 C 0.07874(12) 0.37216(7) 0.1800(3) 0.0356 1.0000 Uani . U .
C18 C 0.13345(11) 0.36488(6) 0.2224(2) 0.0253 1.0000 Uani . U .
C19 C 0.16468(10) 0.31365(6) 0.19336(18) 0.0221 1.0000 Uani . U .
C20 C 0.11718(10) 0.29978(6) 0.2303(2) 0.0262 1.0000 Uani . U .
C21 C 0.11857(11) 0.26859(6) 0.2493(2) 0.0280 1.0000 Uani . U .
C22 C 0.16587(11) 0.25171(6) 0.2301(2) 0.0283 1.0000 Uani . U .
C23 C 0.21370(11) 0.26586(6) 0.19368(19) 0.0239 1.0000 Uani . U .
C24 C 0.21427(10) 0.29737(5) 0.17658(18) 0.0209 1.0000 Uani . U .
C25 C 0.26100(10) 0.32333(5) -0.00917(18) 0.0209 1.0000 Uani . U .
C26 C 0.21845(10) 0.30715(5) -0.06964(19) 0.0236 1.0000 Uani . U .
C27 C 0.21053(11) 0.31109(6) -0.1807(2) 0.0281 1.0000 Uani . U .
C28 C 0.24464(12) 0.33115(6) -0.2332(2) 0.0295 1.0000 Uani . U .
C29 C 0.28709(12) 0.34736(6) -0.1742(2) 0.0281 1.0000 Uani . U .
C30 C 0.29526(11) 0.34351(6) -0.06211(19) 0.0253 1.0000 Uani . U .
C31 C 0.33219(10) 0.28915(5) 0.14292(19) 0.0220 1.0000 Uani . U .
C32 C 0.35762(12) 0.27920(7) 0.0512(2) 0.0322 1.0000 Uani . U .
C33 C 0.40087(13) 0.25759(8) 0.0602(2) 0.0410 1.0000 Uani . U .
C34 C 0.41993(12) 0.24579(7) 0.1605(2) 0.0362 1.0000 Uani . U .
C35 C 0.39483(11) 0.25534(6) 0.2525(2) 0.0297 1.0000 Uani . U .
C36 C 0.35148(10) 0.27682(6) 0.2438(2) 0.0255 1.0000 Uani . U .
C37 C 0.21658(12) 0.39745(6) 0.0303(2) 0.0311 1.0000 Uani . U .
C38 C 0.20619(14) 0.41797(7) -0.0538(2) 0.0373 1.0000 Uani . U .
C39 C 0.24871(15) 0.43857(7) -0.0719(2) 0.0420 1.0000 Uani . U .
C40 C 0.29984(14) 0.43782(6) -0.0085(2) 0.0360 1.0000 Uani . U .
C41 C 0.30658(11) 0.41650(6) 0.0760(2) 0.0265 1.0000 Uani . U .
C42 C 0.35947(11) 0.41470(6) 0.1500(2) 0.0270 1.0000 Uani . U .
C43 C 0.40421(12) 0.43505(7) 0.1414(3) 0.0377 1.0000 Uani . U .
C44 C 0.45050(13) 0.43379(7) 0.2177(3) 0.0444 1.0000 Uani . U .
C45 C 0.45023(12) 0.41292(7) 0.3014(3) 0.0379 1.0000 Uani . U .
C46 C 0.40544(10) 0.39221(6) 0.3038(2) 0.0259 1.0000 Uani . U .
C47 C 0.40901(10) 0.36845(6) 0.3894(2) 0.0243 1.0000 Uani . U .
C48 C 0.41743(10) 0.33812(6) 0.3602(2) 0.0245 1.0000 Uani . U .
C49 C 0.42806(10) 0.31577(6) 0.4385(2) 0.0240 1.0000 Uani . U .
C50 C 0.43068(9) 0.32298(5) 0.5489(2) 0.0229 1.0000 Uani . U .
C51 C 0.44350(10) 0.30018(6) 0.6315(2) 0.0257 1.0000 Uani . U .
C52 C 0.44752(11) 0.30755(6) 0.7378(2) 0.0287 1.0000 Uani . U .
C53 C 0.43844(10) 0.33833(6) 0.7729(2) 0.0277 1.0000 Uani . U .
C54 C 0.44266(12) 0.34627(7) 0.8830(2) 0.0347 1.0000 Uani . U .
C55 C 0.43315(12) 0.37636(8) 0.9141(2) 0.0386 1.0000 Uani . U .
C56 C 0.41955(12) 0.39846(7) 0.8379(3) 0.0380 1.0000 Uani . U .
C57 C 0.41548(11) 0.39161(6) 0.7259(2) 0.0304 1.0000 Uani . U .
C58 C 0.40289(11) 0.41407(6) 0.6442(2) 0.0330 1.0000 Uani . U .
C59 C 0.40103(11) 0.40713(6) 0.5369(2) 0.0301 1.0000 Uani . U .
C60 C 0.41089(9) 0.37654(6) 0.5007(2) 0.0242 1.0000 Uani . U .
C61 C 0.42158(9) 0.35352(6) 0.5805(2) 0.0234 1.0000 Uani . U .
C62 C 0.42524(10) 0.36107(6) 0.6936(2) 0.0258 1.0000 Uani . U .
C63 C 0.9120(4) 0.000000(7) 0.4371(9) 0.1067 1.0000 Uani S TU .
C64 C 0.8867(4) 0.000000(10) 0.3317(9) 0.1411 1.0000 Uani S TU .
C65 C 0.8041(4) 0.0000 0.2083(5) 0.0923 1.0000 Uani DS TU .
C66 C 0.7408(5) 0.0000 0.1924(14) 0.1830 1.0000 Uiso DS U .
C67 C 0.4206(3) 0.14413(14) 0.2603(4) 0.0750 0.6000 Uiso D U 1
Cl1 Cl 0.42119(8) 0.15151(5) 0.13010(15) 0.0769 0.6000 Uani D U 1
Cl2 Cl 0.39382(12) 0.11272(8) 0.3152(2) 0.1206 0.6000 Uani D U 1
Cl3 Cl 0.4088(2) 0.11212(12) 0.2409(4) 0.1213 0.4000 Uiso D U 2
C68 C 0.4143(11) 0.1007(2) 0.3680(6) 0.1422 0.4000 Uiso D U 2
Cl4 Cl 0.4016(3) 0.06464(17) 0.3464(6) 0.1674 0.4000 Uiso D U 2
H21 H 0.2684 0.4317 0.3389 0.0431 1.0000 Uiso R . .
H31 H 0.2839 0.4731 0.4558 0.0577 1.0000 Uiso R . .
H41 H 0.2789 0.4671 0.6418 0.0620 1.0000 Uiso R . .
H51 H 0.2569 0.4197 0.7115 0.0621 1.0000 Uiso R . .
H61 H 0.2382 0.3785 0.5957 0.0434 1.0000 Uiso R . .
H81 H 0.3159 0.3296 0.4503 0.0271 1.0000 Uiso R . .
H91 H 0.3169 0.2843 0.5493 0.0314 1.0000 Uiso R . .
H101 H 0.2312 0.2635 0.5980 0.0314 1.0000 Uiso R . .
H111 H 0.1452 0.2881 0.5491 0.0323 1.0000 Uiso R . .
H121 H 0.1441 0.3342 0.4538 0.0274 1.0000 Uiso R . .
H141 H 0.1435 0.4111 0.4287 0.0398 1.0000 Uiso R . .
H151 H 0.0509 0.4225 0.3613 0.0506 1.0000 Uiso R . .
H161 H 0.0107 0.3990 0.2040 0.0505 1.0000 Uiso R . .
H171 H 0.0624 0.3624 0.1162 0.0427 1.0000 Uiso R . .
H201 H 0.0843 0.3114 0.2427 0.0314 1.0000 Uiso R . .
H211 H 0.0865 0.2588 0.2756 0.0336 1.0000 Uiso R . .
H221 H 0.1659 0.2303 0.2416 0.0340 1.0000 Uiso R . .
H231 H 0.2462 0.2540 0.1805 0.0287 1.0000 Uiso R . .
H261 H 0.1949 0.2934 -0.0344 0.0284 1.0000 Uiso R . .
H271 H 0.1816 0.3000 -0.2217 0.0338 1.0000 Uiso R . .
H281 H 0.2388 0.3338 -0.3096 0.0354 1.0000 Uiso R . .
H291 H 0.3105 0.3610 -0.2101 0.0338 1.0000 Uiso R . .
H301 H 0.3243 0.3546 -0.0214 0.0304 1.0000 Uiso R . .
H321 H 0.3452 0.2872 -0.0182 0.0387 1.0000 Uiso R . .
H331 H 0.4176 0.2510 -0.0031 0.0493 1.0000 Uiso R . .
H341 H 0.4498 0.2312 0.1662 0.0435 1.0000 Uiso R . .
H351 H 0.4073 0.2471 0.3215 0.0356 1.0000 Uiso R . .
H361 H 0.3347 0.2833 0.3073 0.0306 1.0000 Uiso R . .
H371 H 0.1876 0.3832 0.0431 0.0373 1.0000 Uiso R . .
H381 H 0.1711 0.4179 -0.0978 0.0448 1.0000 Uiso R . .
H391 H 0.2428 0.4533 -0.1281 0.0504 1.0000 Uiso R . .
H401 H 0.3298 0.4515 -0.0218 0.0431 1.0000 Uiso R . .
H431 H 0.4028 0.4495 0.0842 0.0453 1.0000 Uiso R . .
H441 H 0.4820 0.4470 0.2125 0.0533 1.0000 Uiso R . .
H451 H 0.4805 0.4127 0.3572 0.0455 1.0000 Uiso R . .
H481 H 0.4159 0.3328 0.2855 0.0294 1.0000 Uiso R . .
H491 H 0.4335 0.2953 0.4168 0.0288 1.0000 Uiso R . .
H511 H 0.4492 0.2797 0.6107 0.0308 1.0000 Uiso R . .
H521 H 0.4565 0.2922 0.7906 0.0345 1.0000 Uiso R . .
H541 H 0.4520 0.3312 0.9368 0.0416 1.0000 Uiso R . .
H551 H 0.4362 0.3815 0.9890 0.0463 1.0000 Uiso R . .
H561 H 0.4128 0.4187 0.8609 0.0456 1.0000 Uiso R . .
H581 H 0.3957 0.4344 0.6654 0.0396 1.0000 Uiso R . .
H591 H 0.3930 0.4227 0.4846 0.0361 1.0000 Uiso R . .
H631 H 0.9521 0.0000 0.4340 0.1281 1.0000 Uiso RS . .
H632 H 0.9010 0.0176 0.4745 0.1281 1.0000 Uiso R . .
H642 H 0.9004 -0.0176 0.2979 0.1693 1.0000 Uiso R . .
H651 H 0.8170 0.0199 0.1739 0.1108 1.0000 Uiso . . .
H661 H 0.7309 0.0000 0.1143 0.2196 1.0000 Uiso . . .
H663 H 0.7265 -0.0154 0.2222 0.2196 1.0000 Uiso . . .
H671 H 0.4594 0.1447 0.2880 0.0900 0.6000 Uiso R . 1
H672 H 0.4007 0.1607 0.2891 0.0900 0.6000 Uiso R . 1
H681 H 0.4498 0.1053 0.4071 0.1707 0.4000 Uiso R . 2
H682 H 0.3843 0.1091 0.4051 0.1707 0.4000 Uiso R . 2

loop_
_atom_site_aniso_label
_atom_site_aniso_U_11
_atom_site_aniso_U_22
_atom_site_aniso_U_33
_atom_site_aniso_U_23
_atom_site_aniso_U_13
_atom_site_aniso_U_12
Cu1 0.0205 0.0207 0.0191 0.0028 0.0047 -0.0031
P1 0.0187 0.0204 0.0195 0.0018 0.0046 -0.0007
P2 0.0199 0.0213 0.0168 0.0015 0.0033 -0.0020
P3 0.0182 0.0305 0.0317 0.0000 0.0026 0.0000
P4 0.0543 0.0223 0.0359 0.0000 0.0264 0.0000
F1 0.0332 0.0389 0.0599 0.0126 0.0038 -0.0069
F2 0.1861 0.0777 0.0839 0.0000 0.1037 0.0000
F3 0.0706 0.0595 0.0354 0.0103 -0.0039 -0.0122
F4 0.0673 0.0331 0.0311 0.0000 0.0190 0.0000
F5 0.0670 0.0448 0.1087 0.0037 0.0175 -0.0218
F6 0.0881 0.0499 0.0496 -0.0112 0.0015 -0.0155
F7 0.0289 0.0411 0.0890 0.0162 0.0164 0.0111
N1 0.0283 0.0242 0.0227 0.0045 0.0059 -0.0002
N2 0.0224 0.0204 0.0256 -0.0008 0.0086 -0.0036
O1 0.0237 0.0235 0.0264 0.0022 0.0052 -0.0009
O2 0.1207 0.2038 0.0642 0.0000 0.0486 0.0000
C1 0.0216 0.0249 0.0316 -0.0050 0.0038 -0.0011
C2 0.0357 0.0257 0.0479 -0.0008 0.0127 -0.0010
C3 0.0418 0.0247 0.0790 -0.0117 0.0123 -0.0049
C4 0.0457 0.0387 0.0681 -0.0284 -0.0108 0.0086
C5 0.0664 0.0495 0.0368 -0.0180 -0.0107 0.0159
C6 0.0461 0.0329 0.0288 -0.0043 -0.0009 0.0057
C7 0.0209 0.0227 0.0159 -0.0004 0.0033 -0.0031
C8 0.0192 0.0269 0.0228 -0.0005 0.0077 -0.0010
C9 0.0251 0.0294 0.0244 0.0010 0.0044 0.0055
C10 0.0343 0.0230 0.0214 0.0021 0.0043 -0.0041
C11 0.0252 0.0332 0.0227 0.0032 0.0043 -0.0082
C12 0.0180 0.0312 0.0198 0.0007 0.0035 -0.0028
C13 0.0209 0.0261 0.0264 0.0039 0.0033 0.0016
C14 0.0266 0.0368 0.0364 -0.0056 0.0043 0.0056
C15 0.0303 0.0400 0.0565 -0.0056 0.0045 0.0116
C16 0.0247 0.0460 0.0544 0.0024 -0.0036 0.0092
C17 0.0250 0.0385 0.0425 0.0016 -0.0020 0.0007
C18 0.0234 0.0231 0.0300 0.0026 0.0058 -0.0001
C19 0.0249 0.0241 0.0174 0.0011 0.0022 -0.0038
C20 0.0224 0.0314 0.0251 -0.0015 0.0038 -0.0043
C21 0.0296 0.0325 0.0224 0.0020 0.0054 -0.0123
C22 0.0354 0.0258 0.0235 0.0035 0.0008 -0.0088
C23 0.0286 0.0239 0.0192 0.0009 0.0014 -0.0026
C24 0.0226 0.0246 0.0155 0.0008 0.0019 -0.0042
C25 0.0230 0.0230 0.0172 0.0008 0.0044 0.0020
C26 0.0245 0.0236 0.0230 0.0022 0.0030 -0.0015
C27 0.0337 0.0277 0.0224 -0.0016 -0.0008 -0.0014
C28 0.0401 0.0303 0.0186 -0.0001 0.0051 0.0018
C29 0.0359 0.0275 0.0222 0.0023 0.0095 -0.0015
C30 0.0274 0.0277 0.0214 -0.0004 0.0049 -0.0044
C31 0.0203 0.0219 0.0237 -0.0009 0.0014 -0.0029
C32 0.0338 0.0371 0.0264 -0.0004 0.0058 0.0060
C33 0.0410 0.0475 0.0356 -0.0050 0.0094 0.0140
C34 0.0320 0.0316 0.0446 -0.0045 0.0003 0.0096
C35 0.0325 0.0230 0.0325 0.0017 -0.0035 -0.0015
C36 0.0267 0.0246 0.0251 0.0002 0.0019 -0.0029
C37 0.0348 0.0329 0.0254 0.0064 0.0017 -0.0008
C38 0.0474 0.0378 0.0258 0.0075 -0.0028 0.0019
C39 0.0651 0.0353 0.0250 0.0124 0.0008 -0.0034
C40 0.0554 0.0271 0.0261 0.0054 0.0075 -0.0067
C41 0.0370 0.0220 0.0215 0.0022 0.0095 -0.0015
C42 0.0305 0.0235 0.0286 0.0022 0.0126 -0.0014
C43 0.0363 0.0300 0.0488 0.0091 0.0146 -0.0069
C44 0.0291 0.0353 0.0699 0.0119 0.0107 -0.0118
C45 0.0219 0.0348 0.0568 0.0064 0.0024 -0.0073
C46 0.0199 0.0244 0.0342 -0.0006 0.0073 -0.0008
C47 0.0142 0.0257 0.0331 -0.0003 0.0029 -0.0039
C48 0.0169 0.0282 0.0287 -0.0019 0.0034 -0.0005
C49 0.0163 0.0237 0.0322 -0.0029 0.0033 -0.0006
C50 0.0136 0.0250 0.0304 -0.0015 0.0032 -0.0021
C51 0.0204 0.0223 0.0347 -0.0003 0.0040 -0.0016
C52 0.0250 0.0284 0.0330 0.0028 0.0034 -0.0042
C53 0.0201 0.0326 0.0306 -0.0038 0.0033 -0.0044
C54 0.0274 0.0450 0.0315 -0.0047 0.0016 -0.0020
C55 0.0333 0.0500 0.0324 -0.0158 0.0017 -0.0046
C56 0.0331 0.0389 0.0418 -0.0173 0.0019 0.0001
C57 0.0223 0.0310 0.0380 -0.0102 0.0031 -0.0025
C58 0.0274 0.0252 0.0459 -0.0092 0.0006 0.0004
C59 0.0238 0.0235 0.0426 -0.0032 0.0004 -0.0003
C60 0.0139 0.0244 0.0344 -0.0031 0.0026 -0.0028
C61 0.0133 0.0250 0.0320 -0.0041 0.0029 -0.0033
C62 0.0171 0.0286 0.0316 -0.0060 0.0015 -0.0019
C63 0.0862 0.0758 0.1617 0.0000 0.0309 0.0000
C64 0.1112 0.2032 0.1200 0.0000 0.0762 0.0000
C65 0.1795 0.0554 0.0494 0.0000 0.0524 0.0000
Cl1 0.0637 0.0990 0.0672 -0.0115 0.0005 0.0333
Cl2 0.1086 0.1615 0.0988 -0.0358 0.0514 -0.0712

loop_
_atom_type_symbol
_atom_type_scat_dispersion_real
_atom_type_scat_dispersion_imag
_atom_type_scat_Cromer_Mann_a1
_atom_type_scat_Cromer_Mann_b1
_atom_type_scat_Cromer_Mann_a2
_atom_type_scat_Cromer_Mann_b2
_atom_type_scat_Cromer_Mann_a3
_atom_type_scat_Cromer_Mann_b3
_atom_type_scat_Cromer_Mann_a4
_atom_type_scat_Cromer_Mann_b4
_atom_type_scat_Cromer_Mann_c
_atom_type_scat_source
C 0.0181 0.0091 2.3100 20.8439 1.0200 10.2075 1.5886 0.5687 0.8650 51.6512 0.2156 'International Tables Vol C 4.2.6.8 and 6.1.1.4'
H 0.0000 0.0000 0.4930 10.5109 0.3229 26.1257 0.1402 3.1424 0.0408 57.7998 0.0030 'International Tables Vol C 4.2.6.8 and 6.1.1.4'
N 0.0311 0.0180 12.2126 0.0057 3.1322 9.8933 2.0125 28.9975 1.1663 0.5826 -11.5290 'International Tables Vol C 4.2.6.8 and 6.1.1.4'
O 0.0492 0.0322 3.0485 13.2771 2.2868 5.7011 1.5463 0.3239 0.8670 32.9089 0.2508 'International Tables Vol C 4.2.6.8 and 6.1.1.4'
F 0.0727 0.0534 3.5392 10.2825 2.6412 4.2944 1.5170 0.2615 1.0243 26.1476 0.2776 'International Tables Vol C 4.2.6.8 and 6.1.1.4'
P 0.2955 0.4335 6.4345 1.9067 4.1791 27.1570 1.7800 0.5260 1.4908 68.1645 1.1149 'International Tables Vol C 4.2.6.8 and 6.1.1.4'
Cu -1.9646 0.5888 13.3380 3.5828 7.1676 0.2470 5.6158 11.3966 1.6735 64.8126 1.1910 'International Tables Vol C 4.2.6.8 and 6.1.1.4'
Cl 0.3639 0.7018 11.4604 0.0104 7.1964 1.1662 6.2556 18.5194 1.6455 47.7784 -9.5574 'International Tables Vol C 4.2.6.8 and 6.1.1.4'

loop_
_geom_angle_atom_site_label_1
_geom_angle_site_symmetry_1
_geom_angle_atom_site_label_2
_geom_angle_atom_site_label_3
_geom_angle_site_symmetry_3
_geom_angle
_geom_angle_publ_flag
P1 . Cu1 P2 . 112.04(2) yes
P1 . Cu1 N1 . 111.02(6) yes
P2 . Cu1 N1 . 104.99(6) yes
P1 . Cu1 N2 . 114.25(6) yes
P2 . Cu1 N2 . 127.85(6) yes
N1 . Cu1 N2 . 79.52(8) yes
Cu1 . P1 C1 . 118.28(8) yes
Cu1 . P1 C7 . 113.84(8) yes
C1 . P1 C7 . 105.01(11) yes
Cu1 . P1 C13 . 112.68(8) yes
C1 . P1 C13 . 101.23(11) yes
C7 . P1 C13 . 104.15(11) yes
Cu1 . P2 C24 . 113.84(8) yes
Cu1 . P2 C25 . 109.70(8) yes
C24 . P2 C25 . 102.99(11) yes
Cu1 . P2 C31 . 123.42(8) yes
C24 . P2 C31 . 102.56(11) yes
C25 . P2 C31 . 101.97(11) yes
F1 5_556 P3 F3 5_556 89.31(10) yes
F1 5_556 P3 F7 5_556 90.60(9) yes
F3 5_556 P3 F7 5_556 91.76(12) yes
F1 5_556 P3 F1 . 88.71(13) yes
F3 5_556 P3 F1 . 88.94(11) yes
F7 5_556 P3 F1 . 179.01(11) yes
F1 5_556 P3 F3 . 88.94(11) yes
F3 5_556 P3 F3 . 177.55(17) yes
F7 5_556 P3 F3 . 89.97(12) yes
F1 . P3 F3 . 89.31(10) yes
F1 5_556 P3 F7 . 179.01(11) yes
F3 5_556 P3 F7 . 89.97(12) yes
F7 5_556 P3 F7 . 90.11(14) yes
F1 . P3 F7 . 90.60(9) yes
F3 . P3 F7 . 91.76(12) yes
F5 6_565 P4 F6 6_565 177.18(14) yes
F5 6_565 P4 F2 . 90.5(2) yes
F6 6_565 P4 F2 . 91.52(19) yes
F5 6_565 P4 F4 . 87.30(13) yes
F6 6_565 P4 F4 . 90.60(12) yes
F2 . P4 F4 . 176.9(3) yes
F5 6_565 P4 F5 . 89.5(2) yes
F6 6_565 P4 F5 . 88.52(13) yes
F2 . P4 F5 . 90.5(2) yes
F4 . P4 F5 . 87.30(13) yes
F5 6_565 P4 F6 . 88.52(13) yes
F6 6_565 P4 F6 . 93.38(19) yes
F2 . P4 F6 . 91.52(19) yes
F4 . P4 F6 . 90.60(12) yes
F5 . P4 F6 . 177.18(14) yes
Cu1 . N1 C37 . 127.42(17) yes
Cu1 . N1 C41 . 113.94(17) yes
C37 . N1 C41 . 118.4(2) yes
Cu1 . N2 C42 . 113.95(17) yes
Cu1 . N2 C46 . 128.02(16) yes
C42 . N2 C46 . 117.9(2) yes
C18 . O1 C19 . 119.34(18) yes
C64 . O2 C65 . 128.3(7) yes
P1 . C1 C2 . 118.0(2) yes
P1 . C1 C6 . 123.2(2) yes
C2 . C1 C6 . 118.8(2) yes
C1 . C2 C3 . 120.3(3) yes
C1 . C2 H21 . 119.8 no
C3 . C2 H21 . 119.9 no
C2 . C3 C4 . 120.3(3) yes
C2 . C3 H31 . 119.9 no
C4 . C3 H31 . 119.8 no
C3 . C4 C5 . 119.8(3) yes
C3 . C4 H41 . 120.1 no
C5 . C4 H41 . 120.1 no
C4 . C5 C6 . 120.4(3) yes
C4 . C5 H51 . 119.8 no
C6 . C5 H51 . 119.8 no
C1 . C6 C5 . 120.4(3) yes
C1 . C6 H61 . 119.8 no
C5 . C6 H61 . 119.8 no
P1 . C7 C8 . 116.75(17) yes
P1 . C7 C12 . 123.71(18) yes
C8 . C7 C12 . 119.5(2) yes
C7 . C8 C9 . 120.6(2) yes
C7 . C8 H81 . 119.8 no
C9 . C8 H81 . 119.7 no
C8 . C9 C10 . 119.5(2) yes
C8 . C9 H91 . 120.2 no
C10 . C9 H91 . 120.3 no
C9 . C10 C11 . 120.2(2) yes
C9 . C10 H101 . 119.7 no
C11 . C10 H101 . 120.0 no
C10 . C11 C12 . 120.3(2) yes
C10 . C11 H111 . 119.8 no
C12 . C11 H111 . 119.9 no
C7 . C12 C11 . 119.8(2) yes
C7 . C12 H121 . 120.1 no
C11 . C12 H121 . 120.1 no
P1 . C13 C14 . 122.9(2) yes
P1 . C13 C18 . 119.62(19) yes
C14 . C13 C18 . 117.4(2) yes
C13 . C14 C15 . 120.6(3) yes
C13 . C14 H141 . 119.6 no
C15 . C14 H141 . 119.8 no
C14 . C15 C16 . 120.5(3) yes
C14 . C15 H151 . 119.6 no
C16 . C15 H151 . 119.9 no
C15 . C16 C17 . 120.1(3) yes
C15 . C16 H161 . 120.0 no
C17 . C16 H161 . 120.0 no
C16 . C17 C18 . 119.1(3) yes
C16 . C17 H171 . 120.5 no
C18 . C17 H171 . 120.4 no
O1 . C18 C13 . 118.3(2) yes
O1 . C18 C17 . 119.2(2) yes
C13 . C18 C17 . 122.3(2) yes
O1 . C19 C20 . 122.4(2) yes
O1 . C19 C24 . 115.5(2) yes
C20 . C19 C24 . 122.1(2) yes
C19 . C20 C21 . 118.8(2) yes
C19 . C20 H201 . 120.7 no
C21 . C20 H201 . 120.6 no
C20 . C21 C22 . 120.7(2) yes
C20 . C21 H211 . 119.7 no
C22 . C21 H211 . 119.6 no
C21 . C22 C23 . 120.2(2) yes
C21 . C22 H221 . 119.9 no
C23 . C22 H221 . 119.9 no
C22 . C23 C24 . 120.5(2) yes
C22 . C23 H231 . 119.7 no
C24 . C23 H231 . 119.8 no
P2 . C24 C23 . 123.89(19) yes
P2 . C24 C19 . 118.43(17) yes
C23 . C24 C19 . 117.7(2) yes
P2 . C25 C26 . 123.12(18) yes
P2 . C25 C30 . 117.42(18) yes
C26 . C25 C30 . 119.4(2) yes
C25 . C26 C27 . 120.0(2) yes
C25 . C26 H261 . 120.1 no
C27 . C26 H261 . 120.0 no
C26 . C27 C28 . 120.5(2) yes
C26 . C27 H271 . 119.8 no
C28 . C27 H271 . 119.7 no
C27 . C28 C29 . 120.1(2) yes
C27 . C28 H281 . 119.9 no
C29 . C28 H281 . 119.9 no
C28 . C29 C30 . 119.6(2) yes
C28 . C29 H291 . 120.1 no
C30 . C29 H291 . 120.3 no
C25 . C30 C29 . 120.3(2) yes
C25 . C30 H301 . 119.9 no
C29 . C30 H301 . 119.8 no
P2 . C31 C32 . 122.68(19) yes
P2 . C31 C36 . 119.16(18) yes
C32 . C31 C36 . 118.1(2) yes
C31 . C32 C33 . 120.7(3) yes
C31 . C32 H321 . 119.7 no
C33 . C32 H321 . 119.6 no
C32 . C33 C34 . 120.6(3) yes
C32 . C33 H331 . 119.7 no
C34 . C33 H331 . 119.7 no
C33 . C34 C35 . 119.4(3) yes
C33 . C34 H341 . 120.2 no
C35 . C34 H341 . 120.4 no
C34 . C35 C36 . 120.2(2) yes
C34 . C35 H351 . 119.9 no
C36 . C35 H351 . 119.9 no
C31 . C36 C35 . 121.0(2) yes
C31 . C36 H361 . 119.5 no
C35 . C36 H361 . 119.5 no
N1 . C37 C38 . 123.7(3) yes
N1 . C37 H371 . 118.2 no
C38 . C37 H371 . 118.1 no
C37 . C38 C39 . 117.7(3) yes
C37 . C38 H381 . 121.3 no
C39 . C38 H381 . 121.1 no
C38 . C39 C40 . 120.1(3) yes
C38 . C39 H391 . 120.1 no
C40 . C39 H391 . 119.8 no
C39 . C40 C41 . 118.5(3) yes
C39 . C40 H401 . 120.8 no
C41 . C40 H401 . 120.7 no
C40 . C41 N1 . 121.6(3) yes
C40 . C41 C42 . 122.1(2) yes
N1 . C41 C42 . 116.3(2) yes
C41 . C42 N2 . 116.0(2) yes
C41 . C42 C43 . 121.4(2) yes
N2 . C42 C43 . 122.7(3) yes
C42 . C43 C44 . 118.8(3) yes
C42 . C43 H431 . 120.6 no
C44 . C43 H431 . 120.7 no
C43 . C44 C45 . 118.9(3) yes
C43 . C44 H441 . 120.4 no
C45 . C44 H441 . 120.7 no
C44 . C45 C46 . 120.0(3) yes
C44 . C45 H451 . 120.0 no
C46 . C45 H451 . 120.0 no
C45 . C46 N2 . 121.5(2) yes
C45 . C46 C47 . 118.4(2) yes
N2 . C46 C47 . 120.0(2) yes
C46 . C47 C48 . 119.2(2) yes
C46 . C47 C60 . 120.7(2) yes
C48 . C47 C60 . 119.7(2) yes
C47 . C48 C49 . 121.1(2) yes
C47 . C48 H481 . 119.4 no
C49 . C48 H481 . 119.5 no
C48 . C49 C50 . 120.7(2) yes
C48 . C49 H491 . 119.7 no
C50 . C49 H491 . 119.7 no
C49 . C50 C51 . 121.4(2) yes
C49 . C50 C61 . 119.2(2) yes
C51 . C50 C61 . 119.3(2) yes
C50 . C51 C52 . 121.0(2) yes
C50 . C51 H511 . 119.5 no
C52 . C51 H511 . 119.5 no
C51 . C52 C53 . 121.2(2) yes
C51 . C52 H521 . 119.4 no
C53 . C52 H521 . 119.5 no
C52 . C53 C54 . 121.7(3) yes
C52 . C53 C62 . 119.0(2) yes
C54 . C53 C62 . 119.3(3) yes
C53 . C54 C55 . 120.1(3) yes
C53 . C54 H541 . 119.9 no
C55 . C54 H541 . 119.9 no
C54 . C55 C56 . 121.0(3) yes
C54 . C55 H551 . 119.4 no
C56 . C55 H551 . 119.5 no
C55 . C56 C57 . 120.9(3) yes
C55 . C56 H561 . 119.6 no
C57 . C56 H561 . 119.5 no
C56 . C57 C58 . 122.6(3) yes
C56 . C57 C62 . 118.4(3) yes
C58 . C57 C62 . 118.9(2) yes
C57 . C58 C59 . 121.5(2) yes
C57 . C58 H581 . 119.3 no
C59 . C58 H581 . 119.2 no
C58 . C59 C60 . 121.3(3) yes
C58 . C59 H591 . 119.4 no
C60 . C59 H591 . 119.3 no
C59 . C60 C47 . 122.9(2) yes
C59 . C60 C61 . 118.2(2) yes
C47 . C60 C61 . 118.9(2) yes
C60 . C61 C50 . 120.3(2) yes
C60 . C61 C62 . 120.3(2) yes
C50 . C61 C62 . 119.3(2) yes
C61 . C62 C57 . 119.6(2) yes
C61 . C62 C53 . 120.2(2) yes
C57 . C62 C53 . 120.2(2) yes
H632 6_555 C63 C64 . 110.1 no
H632 6_555 C63 H631 . 109.5 no
C64 . C63 H631 . 108.2 no
H632 6_555 C63 H632 . 109.5 no
C64 . C63 H632 . 110.1 no
H631 . C63 H632 . 109.5 no
H642 6_555 C64 C63 . 106.1 no
H642 6_555 C64 O2 . 105.4 no
C63 . C64 O2 . 123.9(7) yes
H642 6_555 C64 H642 . 109.5 no
C63 . C64 H642 . 106.1 no
O2 . C64 H642 . 105.4 no
H651 6_555 C65 O2 . 103.5 no
H651 6_555 C65 C66 . 105.9 no
O2 . C65 C66 . 122.5(8) yes
H651 6_555 C65 H651 . 116.4 no
O2 . C65 H651 . 103.5 no
C66 . C65 H651 . 105.9 no
C65 . C66 H663 6_555 111.7 no
C65 . C66 H661 . 106.7 no
H663 6_555 C66 H661 . 110.9 no
C65 . C66 H663 . 111.7 no
H663 6_555 C66 H663 . 105.0 no
H661 . C66 H663 . 110.9 no
Cl1 . C67 Cl2 . 126.2(4) yes
Cl1 . C67 H671 . 105.1 no
Cl2 . C67 H671 . 105.1 no
Cl1 . C67 H672 . 105.1 no
Cl2 . C67 H672 . 105.3 no
H671 . C67 H672 . 109.5 no
Cl3 . C68 Cl4 . 98.1(5) yes
Cl3 . C68 H681 . 114.7 no
Cl4 . C68 H681 . 115.4 no
Cl3 . C68 H682 . 109.9 no
Cl4 . C68 H682 . 108.7 no
H681 . C68 H682 . 109.5 no

loop_
_geom_bond_atom_site_label_1
_geom_bond_atom_site_label_2
_geom_bond_site_symmetry_2
_geom_bond_distance
_geom_bond_publ_flag
Cu1 P1 . 2.2543(7) yes
Cu1 P2 . 2.2876(7) yes
Cu1 N1 . 2.098(2) yes
Cu1 N2 . 2.089(2) yes
P1 C1 . 1.818(3) yes
P1 C7 . 1.824(2) yes
P1 C13 . 1.834(2) yes
P2 C24 . 1.838(2) yes
P2 C25 . 1.820(2) yes
P2 C31 . 1.836(2) yes
P3 F1 5_556 1.6137(17) yes
P3 F3 5_556 1.5944(19) yes
P3 F7 5_556 1.5837(18) yes
P3 F1 . 1.6137(17) yes
P3 F3 . 1.5944(19) yes
P3 F7 . 1.5837(18) yes
P4 F5 6_565 1.615(2) yes
P4 F6 6_565 1.585(2) yes
P4 F2 . 1.569(3) yes
P4 F4 . 1.593(2) yes
P4 F5 . 1.615(2) yes
P4 F6 . 1.585(2) yes
N1 C37 . 1.338(3) yes
N1 C41 . 1.346(3) yes
N2 C42 . 1.361(3) yes
N2 C46 . 1.354(3) yes
O1 C18 . 1.399(3) yes
O1 C19 . 1.387(3) yes
O2 C64 . 1.286(12) yes
O2 C65 . 1.347(10) yes
C1 C2 . 1.394(4) yes
C1 C6 . 1.391(4) yes
C2 C3 . 1.388(4) yes
C2 H21 . 0.950 no
C3 C4 . 1.375(6) yes
C3 H31 . 0.950 no
C4 C5 . 1.380(6) yes
C4 H41 . 0.950 no
C5 C6 . 1.382(4) yes
C5 H51 . 0.950 no
C6 H61 . 0.950 no
C7 C8 . 1.396(3) yes
C7 C12 . 1.393(3) yes
C8 C9 . 1.388(4) yes
C8 H81 . 0.950 no
C9 C10 . 1.389(4) yes
C9 H91 . 0.950 no
C10 C11 . 1.385(4) yes
C10 H101 . 0.950 no
C11 C12 . 1.390(4) yes
C11 H111 . 0.950 no
C12 H121 . 0.950 no
C13 C14 . 1.410(4) yes
C13 C18 . 1.388(4) yes
C14 C15 . 1.384(4) yes
C14 H141 . 0.950 no
C15 C16 . 1.383(5) yes
C15 H151 . 0.950 no
C16 C17 . 1.384(4) yes
C16 H161 . 0.950 no
C17 C18 . 1.388(4) yes
C17 H171 . 0.950 no
C19 C20 . 1.385(3) yes
C19 C24 . 1.400(3) yes
C20 C21 . 1.391(4) yes
C20 H201 . 0.950 no
C21 C22 . 1.376(4) yes
C21 H211 . 0.950 no
C22 C23 . 1.394(4) yes
C22 H221 . 0.950 no
C23 C24 . 1.401(3) yes
C23 H231 . 0.950 no
C25 C26 . 1.394(3) yes
C25 C30 . 1.398(3) yes
C26 C27 . 1.379(3) yes
C26 H261 . 0.950 no
C27 C28 . 1.390(4) yes
C27 H271 . 0.950 no
C28 C29 . 1.384(4) yes
C28 H281 . 0.950 no
C29 C30 . 1.391(3) yes
C29 H291 . 0.950 no
C30 H301 . 0.950 no
C31 C32 . 1.395(4) yes
C31 C36 . 1.399(3) yes
C32 C33 . 1.391(4) yes
C32 H321 . 0.950 no
C33 C34 . 1.383(4) yes
C33 H331 . 0.950 no
C34 C35 . 1.389(4) yes
C34 H341 . 0.950 no
C35 C36 . 1.389(4) yes
C35 H351 . 0.950 no
C36 H361 . 0.950 no
C37 C38 . 1.381(4) yes
C37 H371 . 0.950 no
C38 C39 . 1.383(4) yes
C38 H381 . 0.950 no
C39 C40 . 1.381(5) yes
C39 H391 . 0.950 no
C40 C41 . 1.401(4) yes
C40 H401 . 0.950 no
C41 C42 . 1.485(4) yes
C42 C43 . 1.393(4) yes
C43 C44 . 1.382(5) yes
C43 H431 . 0.950 no
C44 C45 . 1.381(4) yes
C44 H441 . 0.950 no
C45 C46 . 1.396(4) yes
C45 H451 . 0.950 no
C46 C47 . 1.484(4) yes
C47 C48 . 1.399(3) yes
C47 C60 . 1.416(4) yes
C48 C49 . 1.386(4) yes
C48 H481 . 0.950 no
C49 C50 . 1.395(4) yes
C49 H491 . 0.950 no
C50 C51 . 1.444(4) yes
C50 C61 . 1.419(3) yes
C51 C52 . 1.348(4) yes
C51 H511 . 0.950 no
C52 C53 . 1.442(4) yes
C52 H521 . 0.950 no
C53 C54 . 1.399(4) yes
C53 C62 . 1.415(4) yes
C54 C55 . 1.401(4) yes
C54 H541 . 0.950 no
C55 C56 . 1.371(5) yes
C55 H551 . 0.950 no
C56 C57 . 1.411(4) yes
C56 H561 . 0.950 no
C57 C58 . 1.425(4) yes
C57 C62 . 1.424(4) yes
C58 C59 . 1.357(4) yes
C58 H581 . 0.950 no
C59 C60 . 1.442(4) yes
C59 H591 . 0.950 no
C60 C61 . 1.420(4) yes
C61 C62 . 1.431(4) yes
C63 H632 6_555 0.950 no
C63 C64 . 1.386(15) yes
C63 H631 . 0.950 no
C63 H632 . 0.950 no
C64 H642 6_555 0.950 no
C64 H642 . 0.950 no
C65 H651 6_555 1.030 no
C65 C66 . 1.488(5) yes
C65 H651 . 1.030 no
C66 H663 6_555 0.852 no
C66 H661 . 0.972 no
C66 H663 . 0.852 no
C67 Cl1 . 1.641(4) yes
C67 Cl2 . 1.684(4) yes
C67 H671 . 0.950 no
C67 H672 . 0.950 no
Cl3 C68 . 1.642(5) yes
C68 Cl4 . 1.632(5) yes
C68 H681 . 0.950 no
C68 H682 . 0.950 no
